data_8103815
loop_
_publ_author_name
'Katzke, H.'
'Schloegl, R.'

_publ_section_title
;
 General structural relationships between rutile-type V O2 and the
 Magneli-phases Vn O2n-1
;
_journal_name_full 'Zeitschrift fuer Kristallographie (149,1979-)'
_journal_page_first 432
_journal_page_last 439
_journal_volume 218
_journal_year 2003
_chemical_formula_sum 'O15 V8'
_chemical_name_systematic 'V8 O15'
_space_group_IT_number 2
_symmetry_space_group_name_Hall '-P 1'
_symmetry_space_group_name_H-M 'P -1'
_cell_angle_alpha 40.89
_cell_angle_beta 72.64
_cell_angle_gamma 109
_cell_formula_units_Z 2
_cell_length_a 5.43
_cell_length_b 6.99
_cell_length_c 40.765
_cell_volume 455.378
_citation_journal_id_ASTM ZEKRDZ
_cod_data_source_file Katzke_ZEKRDZ_2003_1133.cif
_cod_data_source_block O15V8
_cod_original_cell_volume 455.3782
_cod_database_code 8103815

loop_
_symmetry_equiv_pos_as_xyz
x,y,z
-x,-y,-z

loop_
_atom_site_label
_atom_site_type_symbol
_atom_site_fract_x
_atom_site_fract_y
_atom_site_fract_z
_atom_site_occupancy
_atom_site_U_iso_or_equiv
V5 V+3 0 0 0.3023 1 0.0
O7 O-2 0.6999 0.5 0.21 1 0.0
O3 O-2 0.6999 0.5 0.0782 1 0.0
V2 V+3 0 0.5 0.0386 1 0.0
V7 V+3 0 0 0.4341 1 0.0
O15 O-2 0.6999 0.5 0.4736 1 0.0
O6 O-2 0.3001 0.6002 0.1836 1 0.0
O13 O-2 0.6999 0.3998 0.4209 1 0.0
O8 O-2 0.3001 0.5 0.2627 1 0.0
V8 V+3 0 0.5 0.4341 1 0.0
O2 O-2 0.3001 0.6002 0.0518 1 0.0
V4 V+3 0 0.5 0.1704 1 0.0
V3 V+3 0 0 0.1704 1 0.0
O11 O-2 0.6999 0.5 0.3418 1 0.0
O1 O-2 0.6999 0.3998 0.0255 1 0.0
V6 V+3 0 0.5 0.3023 1 0.0
O9 O-2 0.6999 0.3998 0.2891 1 0.0
O10 O-2 0.3001 0.6002 0.3154 1 0.0
O14 O-2 0.3001 0.6002 0.4472 1 0.0
V1 V+3 0 0 0.0386 1 0.0
O4 O-2 0.3001 0.5 0.1309 1 0.0
O12 O-2 0.3001 0.5 0.3945 1 0.0
O5 O-2 0.6999 0.3998 0.1573 1 0.0
